data_7006582
loop_
_publ_author_name
'Baunemann, Arne'
'Kim, Younsoo'
'Winter, Manuela'
'Fischer, Roland A.'

_publ_section_title
;
 Mixed hydrazido amido/imido complexes of tantalum, hafnium and
 zirconium: potential precursors for metal nitride MOCVD.
;
_journal_issue 1
_journal_name_full 'Dalton transactions (Cambridge, England : 2003)'
_journal_page_first 121
_journal_page_last 128
_journal_paper_doi 10.1039/b512074h
_journal_year 2006
_chemical_formula_sum 'C20 H40 Li2 N6 Si2'
_chemical_formula_weight 434.64
_chemical_name_systematic
;
?
;
_space_group_IT_number 14
_symmetry_cell_setting monoclinic
_symmetry_space_group_name_Hall '-P 2ybc'
_symmetry_space_group_name_H-M 'P 1 21/c 1'
_atom_sites_solution_hydrogens geom
_atom_sites_solution_primary direct
_atom_sites_solution_secondary difmap
_audit_creation_method SHELXL-97
_cell_angle_alpha 90.00
_cell_angle_beta 105.113(10)
_cell_angle_gamma 90.00
_cell_formula_units_Z 2
_cell_length_a 9.063(4)
_cell_length_b 19.277(8)
_cell_length_c 8.088(3)
_cell_measurement_reflns_used 150
_cell_measurement_temperature 203(2)
_cell_measurement_theta_max 20.0
_cell_measurement_theta_min 5.0
_cell_volume 1364.2(10)
_computing_cell_refinement SMART
_computing_data_collection SMART
_computing_data_reduction SAINT
_computing_molecular_graphics 'Bruker axs SHELXTL-PLUS'
_computing_publication_material SHELXL-97
_computing_structure_refinement 'SHELXL-97 (Sheldrick, 1997)'
_computing_structure_solution 'SHELXS-97 (Sheldrick, 1990)'
_diffrn_ambient_temperature 203(2)
_diffrn_measured_fraction_theta_full 0.994
_diffrn_measured_fraction_theta_max 0.994
_diffrn_measurement_device_type 'Bruker axs ccd1000'
_diffrn_measurement_method '\w scans'
_diffrn_radiation_monochromator graphite
_diffrn_radiation_source 'fine-focus sealed tube'
_diffrn_radiation_type MoK\a
_diffrn_radiation_wavelength 0.71073
_diffrn_reflns_av_R_equivalents 0.0617
_diffrn_reflns_av_sigmaI/netI 0.0744
_diffrn_reflns_limit_h_max 10
_diffrn_reflns_limit_h_min -10
_diffrn_reflns_limit_k_max 22
_diffrn_reflns_limit_k_min -11
_diffrn_reflns_limit_l_max 9
_diffrn_reflns_limit_l_min -9
_diffrn_reflns_number 7796
_diffrn_reflns_theta_full 25.07
_diffrn_reflns_theta_max 25.07
_diffrn_reflns_theta_min 2.33
_exptl_absorpt_coefficient_mu 0.146
_exptl_absorpt_correction_type none
_exptl_crystal_colour colourless
_exptl_crystal_density_diffrn 1.058
_exptl_crystal_density_method 'not measured'
_exptl_crystal_description prism
_exptl_crystal_F_000 472
_exptl_crystal_size_max 0.30
_exptl_crystal_size_mid 0.20
_exptl_crystal_size_min 0.15
_refine_diff_density_max 0.447
_refine_diff_density_min -0.312
_refine_diff_density_rms 0.052
_refine_ls_extinction_method none
_refine_ls_goodness_of_fit_ref 1.088
_refine_ls_hydrogen_treatment constr
_refine_ls_matrix_type full
_refine_ls_number_parameters 155
_refine_ls_number_reflns 2408
_refine_ls_number_restraints 1
_refine_ls_restrained_S_all 1.096
_refine_ls_R_factor_all 0.1023
_refine_ls_R_factor_gt 0.0545
_refine_ls_shift/su_max 0.000
_refine_ls_shift/su_mean 0.000
_refine_ls_structure_factor_coef Fsqd
_refine_ls_weighting_details 'calc w==1/[\s^2^(Fo^2^)+(0.0600P)^2^+0.0000P] where P==(Fo^2^+2Fc^2^)/3'
_refine_ls_weighting_scheme calc
_refine_ls_wR_factor_gt 0.1226
_refine_ls_wR_factor_ref 0.1404
_reflns_number_gt 1426
_reflns_number_total 2408
_reflns_threshold_expression >2sigma(I)
_cod_data_source_file b512074h.txt
_cod_data_source_block raf73a
_cod_original_cell_volume 1364.0(10)
_cod_original_sg_symbol_H-M P2(1)/c
_cod_database_code 7006582

loop_
_symmetry_equiv_pos_as_xyz
'x, y, z'
'-x, y+1/2, -z+1/2'
'-x, -y, -z'
'x, -y-1/2, z-1/2'

loop_
_atom_site_label
_atom_site_type_symbol
_atom_site_fract_x
_atom_site_fract_y
_atom_site_fract_z
_atom_site_U_iso_or_equiv
_atom_site_adp_type
_atom_site_occupancy
_atom_site_symmetry_multiplicity
_atom_site_calc_flag
_atom_site_refinement_flags
_atom_site_disorder_assembly
_atom_site_disorder_group
Si1 Si 0.22150(10) 0.40032(4) 0.37653(11) 0.0380(3) Uani 1 1 d . . .
N1 N 0.3780(3) 0.45033(11) 0.3798(2) 0.0308(6) Uani 1 1 d D . .
C1 C 0.0324(4) 0.4293(2) 0.2341(5) 0.0617(11) Uani 1 1 d . . .
H1C H -0.0476 0.3982 0.2484 0.102(15) Uiso 1 1 calc R . .
H1B H 0.0370 0.4284 0.1156 0.110(17) Uiso 1 1 calc R . .
H1A H 0.0105 0.4761 0.2648 0.120(18) Uiso 1 1 calc R . .
Li1 Li 0.4732(6) 0.5431(2) 0.3852(6) 0.0358(12) Uani 1 1 d . . .
N2 N 0.4483(3) 0.45680(12) 0.2421(3) 0.0348(6) Uani 1 1 d D . .
C2 C 0.2389(5) 0.30539(18) 0.3274(6) 0.0644(11) Uani 1 1 d . . .
H2C H 0.1488 0.2808 0.3392 0.094(14) Uiso 1 1 calc R . .
H2B H 0.3289 0.2862 0.4067 0.090(15) Uiso 1 1 calc R . .
H2A H 0.2480 0.3004 0.2111 0.095(15) Uiso 1 1 calc R . .
N3 N 0.3476(3) 0.62613(13) 0.2514(3) 0.0406(7) Uani 1 1 d . . .
C3 C 0.1978(5) 0.4049(2) 0.5992(5) 0.0593(10) Uani 1 1 d . . .
H3A H 0.1897 0.4530 0.6307 0.071 Uiso 1 1 calc R . .
H3C H 0.2856 0.3838 0.6781 0.14(2) Uiso 1 1 calc R . .
H3B H 0.1058 0.3802 0.6043 0.16(2) Uiso 1 1 calc R . .
C4 C 0.3426(4) 0.45286(18) 0.0719(4) 0.0489(9) Uani 1 1 d . . .
H4C H 0.2936 0.4077 0.0566 0.048(9) Uiso 1 1 calc R . .
H4B H 0.3984 0.4595 -0.0142 0.084(13) Uiso 1 1 calc R . .
H4A H 0.2656 0.4888 0.0602 0.044(9) Uiso 1 1 calc R . .
C5 C 0.5695(4) 0.40453(18) 0.2544(5) 0.0498(9) Uani 1 1 d . . .
H5C H 0.5247 0.3585 0.2421 0.047(10) Uiso 1 1 calc R . .
H5B H 0.6434 0.4083 0.3649 0.067(11) Uiso 1 1 calc R . .
H5A H 0.6202 0.4124 0.1641 0.060(10) Uiso 1 1 calc R . .
C6 C 0.1991(4) 0.62533(16) 0.2442(4) 0.0439(9) Uani 1 1 d . . .
H1 H 0.1623 0.5894 0.3013 0.031(8) Uiso 1 1 calc R . .
C7 C 0.0972(4) 0.67355(17) 0.1587(4) 0.0492(9) Uani 1 1 d . . .
H2 H -0.0064 0.6711 0.1589 0.060(11) Uiso 1 1 calc R . .
C8 C 0.1483(5) 0.72568(18) 0.0724(4) 0.0540(10) Uani 1 1 d . . .
H3 H 0.0808 0.7595 0.0120 0.057(10) Uiso 1 1 calc R . .
C9 C 0.3010(5) 0.72717(17) 0.0766(4) 0.0533(10) Uani 1 1 d . . .
H4 H 0.3399 0.7620 0.0184 0.063(10) Uiso 1 1 calc R . .
C10 C 0.3952(4) 0.67701(16) 0.1671(4) 0.0463(9) Uani 1 1 d . . .
H5 H 0.4994 0.6786 0.1697 0.051(10) Uiso 1 1 calc R . .

loop_
_atom_site_aniso_label
_atom_site_aniso_U_11
_atom_site_aniso_U_22
_atom_site_aniso_U_33
_atom_site_aniso_U_23
_atom_site_aniso_U_13
_atom_site_aniso_U_12
Si1 0.0370(6) 0.0348(5) 0.0433(5) -0.0065(4) 0.0123(4) -0.0064(4)
N1 0.0321(15) 0.0343(15) 0.0282(13) -0.0008(11) 0.0116(11) -0.0032(11)
C1 0.037(2) 0.069(3) 0.074(3) -0.013(2) 0.006(2) -0.005(2)
Li1 0.036(3) 0.028(3) 0.040(3) 0.001(2) 0.005(2) -0.003(2)
N2 0.0409(16) 0.0391(16) 0.0266(13) 0.0012(11) 0.0125(12) -0.0004(12)
C2 0.067(3) 0.044(2) 0.093(3) -0.011(2) 0.040(3) -0.015(2)
N3 0.0473(18) 0.0306(15) 0.0425(15) 0.0046(12) 0.0094(13) 0.0022(13)
C3 0.060(3) 0.065(3) 0.061(2) -0.005(2) 0.029(2) -0.005(2)
C4 0.060(2) 0.051(2) 0.0348(19) -0.0017(15) 0.0106(18) -0.006(2)
C5 0.052(2) 0.049(2) 0.054(2) 0.0005(17) 0.024(2) 0.0075(19)
C6 0.055(2) 0.034(2) 0.0437(19) 0.0069(15) 0.0158(18) -0.0024(17)
C7 0.048(2) 0.050(2) 0.050(2) 0.0063(17) 0.0131(18) 0.0081(18)
C8 0.063(3) 0.049(2) 0.048(2) 0.0088(18) 0.010(2) 0.019(2)
C9 0.075(3) 0.035(2) 0.054(2) 0.0146(17) 0.025(2) -0.0019(19)
C10 0.050(2) 0.037(2) 0.053(2) 0.0058(17) 0.0161(18) -0.0015(17)

loop_
_atom_type_symbol
_atom_type_description
_atom_type_scat_dispersion_real
_atom_type_scat_dispersion_imag
_atom_type_scat_source
C C 0.0033 0.0016 'International Tables Vol C Tables 4.2.6.8 and 6.1.1.4'
H H 0.0000 0.0000 'International Tables Vol C Tables 4.2.6.8 and 6.1.1.4'
Li Li -0.0003 0.0001 'International Tables Vol C Tables 4.2.6.8 and 6.1.1.4'
N N 0.0061 0.0033 'International Tables Vol C Tables 4.2.6.8 and 6.1.1.4'
Si Si 0.0817 0.0704 'International Tables Vol C Tables 4.2.6.8 and 6.1.1.4'

loop_
_geom_angle_atom_site_label_1
_geom_angle_atom_site_label_2
_geom_angle_atom_site_label_3
_geom_angle
_geom_angle_site_symmetry_1
_geom_angle_site_symmetry_3
_geom_angle_publ_flag
N1 Si1 C3 105.16(14) . . ?
N1 Si1 C1 117.47(16) . . ?
C3 Si1 C1 105.12(19) . . ?
N1 Si1 C2 115.81(15) . . ?
C3 Si1 C2 106.56(18) . . ?
C1 Si1 C2 105.73(19) . . ?
N1 Si1 Li1 36.53(11) . 3_666 ?
C3 Si1 Li1 72.27(16) . 3_666 ?
C1 Si1 Li1 142.32(16) . 3_666 ?
C2 Si1 Li1 111.02(16) . 3_666 ?
N2 N1 Si1 125.13(18) . . ?
N2 N1 Li1 69.95(19) . . ?
Si1 N1 Li1 149.8(2) . . ?
N2 N1 Li1 113.8(2) . 3_666 ?
Si1 N1 Li1 113.35(17) . 3_666 ?
Li1 N1 Li1 75.1(2) . 3_666 ?
Si1 C1 H1C 109.5 . . ?
Si1 C1 H1B 109.5 . . ?
H1C C1 H1B 109.5 . . ?
Si1 C1 H1A 109.5 . . ?
H1C C1 H1A 109.5 . . ?
H1B C1 H1A 109.5 . . ?
N1 Li1 N2 41.91(10) . . ?
N1 Li1 N1 104.9(2) . 3_666 ?
N2 Li1 N1 122.7(3) . 3_666 ?
N1 Li1 N3 120.2(3) . . ?
N2 Li1 N3 111.8(2) . . ?
N1 Li1 N3 125.1(2) 3_666 . ?
N1 Li1 Li1 53.29(19) . 3_666 ?
N2 Li1 Li1 81.1(2) . 3_666 ?
N1 Li1 Li1 51.58(19) 3_666 3_666 ?
N3 Li1 Li1 152.3(4) . 3_666 ?
N1 Li1 Si1 129.7(2) . 3_666 ?
N2 Li1 Si1 126.4(2) . 3_666 ?
N1 Li1 Si1 30.12(9) 3_666 3_666 ?
N3 Li1 Si1 109.04(19) . 3_666 ?
Li1 Li1 Si1 78.5(2) 3_666 3_666 ?
C4 N2 C5 108.8(2) . . ?
C4 N2 N1 114.5(2) . . ?
C5 N2 N1 111.4(2) . . ?
C4 N2 Li1 122.3(2) . . ?
C5 N2 Li1 123.9(3) . . ?
N1 N2 Li1 68.14(18) . . ?
Si1 C2 H2C 109.5 . . ?
Si1 C2 H2B 109.5 . . ?
H2C C2 H2B 109.5 . . ?
Si1 C2 H2A 109.5 . . ?
H2C C2 H2A 109.5 . . ?
H2B C2 H2A 109.5 . . ?
C6 N3 C10 116.4(3) . . ?
C6 N3 Li1 114.9(3) . . ?
C10 N3 Li1 128.6(3) . . ?
Si1 C3 H3A 109.5 . . ?
Si1 C3 H3C 109.5 . . ?
H3A C3 H3C 109.5 . . ?
Si1 C3 H3B 109.5 . . ?
H3A C3 H3B 109.5 . . ?
H3C C3 H3B 109.5 . . ?
N2 C4 H4C 109.5 . . ?
N2 C4 H4B 109.5 . . ?
H4C C4 H4B 109.5 . . ?
N2 C4 H4A 109.5 . . ?
H4C C4 H4A 109.5 . . ?
H4B C4 H4A 109.5 . . ?
N2 C5 H5C 109.5 . . ?
N2 C5 H5B 109.5 . . ?
H5C C5 H5B 109.5 . . ?
N2 C5 H5A 109.5 . . ?
H5C C5 H5A 109.5 . . ?
H5B C5 H5A 109.5 . . ?
N3 C6 C7 123.9(3) . . ?
N3 C6 H1 118.1 . . ?
C7 C6 H1 118.1 . . ?
C6 C7 C8 118.9(4) . . ?
C6 C7 H2 120.6 . . ?
C8 C7 H2 120.6 . . ?
C7 C8 C9 118.3(3) . . ?
C7 C8 H3 120.8 . . ?
C9 C8 H3 120.8 . . ?
C10 C9 C8 118.8(3) . . ?
C10 C9 H4 120.6 . . ?
C8 C9 H4 120.6 . . ?
N3 C10 C9 123.7(3) . . ?
N3 C10 H5 118.1 . . ?
C9 C10 H5 118.1 . . ?

loop_
_geom_bond_atom_site_label_1
_geom_bond_atom_site_label_2
_geom_bond_distance
_geom_bond_site_symmetry_2
_geom_bond_publ_flag
Si1 N1 1.709(2) . ?
Si1 C3 1.871(3) . ?
Si1 C1 1.883(4) . ?
Si1 C2 1.888(4) . ?
Si1 Li1 3.127(5) 3_666 ?
N1 N2 1.4259(11) . ?
N1 Li1 1.981(5) . ?
N1 Li1 2.027(5) 3_666 ?
C1 H1C 0.9700 . ?
C1 H1B 0.9700 . ?
C1 H1A 0.9700 . ?
Li1 N2 2.005(5) . ?
Li1 N1 2.027(5) 3_666 ?
Li1 N3 2.095(5) . ?
Li1 Li1 2.444(9) 3_666 ?
Li1 Si1 3.127(5) 3_666 ?
N2 C4 1.460(4) . ?
N2 C5 1.475(4) . ?
C2 H2C 0.9700 . ?
C2 H2B 0.9700 . ?
C2 H2A 0.9700 . ?
N3 C6 1.332(4) . ?
N3 C10 1.329(4) . ?
C3 H3A 0.9700 . ?
C3 H3C 0.9700 . ?
C3 H3B 0.9700 . ?
C4 H4C 0.9700 . ?
C4 H4B 0.9700 . ?
C4 H4A 0.9700 . ?
C5 H5C 0.9700 . ?
C5 H5B 0.9700 . ?
C5 H5A 0.9700 . ?
C6 C7 1.365(4) . ?
C6 H1 0.9400 . ?
C7 C8 1.371(5) . ?
C7 H2 0.9400 . ?
C8 C9 1.376(5) . ?
C8 H3 0.9400 . ?
C9 C10 1.368(4) . ?
C9 H4 0.9400 . ?
C10 H5 0.9400 . ?

loop_
_geom_torsion_atom_site_label_1
_geom_torsion_atom_site_label_2
_geom_torsion_atom_site_label_3
_geom_torsion_atom_site_label_4
_geom_torsion
_geom_torsion_site_symmetry_1
_geom_torsion_site_symmetry_2
_geom_torsion_site_symmetry_3
_geom_torsion_site_symmetry_4
_geom_torsion_publ_flag
C3 Si1 N1 N2 173.6(2) . . . . ?
C1 Si1 N1 N2 -70.0(3) . . . . ?
C2 Si1 N1 N2 56.2(3) . . . . ?
Li1 Si1 N1 N2 147.2(3) 3_666 . . . ?
C3 Si1 N1 Li1 -74.4(4) . . . . ?
C1 Si1 N1 Li1 42.1(4) . . . . ?
C2 Si1 N1 Li1 168.3(4) . . . . ?
Li1 Si1 N1 Li1 -100.7(4) 3_666 . . . ?
C3 Si1 N1 Li1 26.4(2) . . . 3_666 ?
C1 Si1 N1 Li1 142.8(2) . . . 3_666 ?
C2 Si1 N1 Li1 -90.9(2) . . . 3_666 ?
Si1 N1 Li1 N2 -126.2(4) . . . . ?
Li1 N1 Li1 N2 122.7(3) 3_666 . . . ?
N2 N1 Li1 N1 -122.7(3) . . . 3_666 ?
Si1 N1 Li1 N1 111.0(4) . . . 3_666 ?
Li1 N1 Li1 N1 0.0 3_666 . . 3_666 ?
N2 N1 Li1 N3 89.7(3) . . . . ?
Si1 N1 Li1 N3 -36.5(5) . . . . ?
Li1 N1 Li1 N3 -147.6(4) 3_666 . . . ?
N2 N1 Li1 Li1 -122.7(3) . . . 3_666 ?
Si1 N1 Li1 Li1 111.0(4) . . . 3_666 ?
N2 N1 Li1 Si1 -103.3(3) . . . 3_666 ?
Si1 N1 Li1 Si1 130.5(3) . . . 3_666 ?
Li1 N1 Li1 Si1 19.47(12) 3_666 . . 3_666 ?
Si1 N1 N2 C4 33.5(3) . . . . ?
Li1 N1 N2 C4 -116.8(3) . . . . ?
Li1 N1 N2 C4 -179.4(2) 3_666 . . . ?
Si1 N1 N2 C5 -90.5(3) . . . . ?
Li1 N1 N2 C5 119.3(3) . . . . ?
Li1 N1 N2 C5 56.6(3) 3_666 . . . ?
Si1 N1 N2 Li1 150.3(3) . . . . ?
Li1 N1 N2 Li1 -62.7(3) 3_666 . . . ?
N1 Li1 N2 C4 106.0(3) . . . . ?
N1 Li1 N2 C4 -179.0(3) 3_666 . . . ?
N3 Li1 N2 C4 -5.5(4) . . . . ?
Li1 Li1 N2 C4 149.0(3) 3_666 . . . ?
Si1 Li1 N2 C4 -142.5(2) 3_666 . . . ?
N1 Li1 N2 C5 -101.8(3) . . . . ?
N1 Li1 N2 C5 -26.7(4) 3_666 . . . ?
N3 Li1 N2 C5 146.8(2) . . . . ?
Li1 Li1 N2 C5 -58.7(3) 3_666 . . . ?
Si1 Li1 N2 C5 9.8(4) 3_666 . . . ?
N1 Li1 N2 N1 75.0(3) 3_666 . . . ?
N3 Li1 N2 N1 -111.4(3) . . . . ?
Li1 Li1 N2 N1 43.0(2) 3_666 . . . ?
Si1 Li1 N2 N1 111.5(3) 3_666 . . . ?
N1 Li1 N3 C6 33.6(4) . . . . ?
N2 Li1 N3 C6 79.6(3) . . . . ?
N1 Li1 N3 C6 -107.0(3) 3_666 . . . ?
Li1 Li1 N3 C6 -34.1(8) 3_666 . . . ?
Si1 Li1 N3 C6 -135.9(2) 3_666 . . . ?
N1 Li1 N3 C10 -142.9(3) . . . . ?
N2 Li1 N3 C10 -96.9(3) . . . . ?
N1 Li1 N3 C10 76.5(4) 3_666 . . . ?
Li1 Li1 N3 C10 149.4(7) 3_666 . . . ?
Si1 Li1 N3 C10 47.6(4) 3_666 . . . ?
C10 N3 C6 C7 -1.0(5) . . . . ?
Li1 N3 C6 C7 -177.9(3) . . . . ?
N3 C6 C7 C8 1.0(5) . . . . ?
C6 C7 C8 C9 -0.3(5) . . . . ?
C7 C8 C9 C10 -0.4(5) . . . . ?
C6 N3 C10 C9 0.3(5) . . . . ?
Li1 N3 C10 C9 176.7(3) . . . . ?
C8 C9 C10 N3 0.4(5) . . . . ?
